data_1514624
loop_
_publ_author_name
'Lalrempuia, Ralte'
'Stasch, Andreas'
'Jones, Cameron'

_publ_section_title
;
 The reductive disproportionation of CO2 using a magnesium(i) complex:
 analogies with low valent f-block chemistry
;
_journal_issue 12
_journal_name_full 'Chemical Science'
_journal_page_first 4383
_journal_paper_doi 10.1039/c3sc52242c
_journal_volume 4
_journal_year 2013
_chemical_formula_sum 'C73 H106 Mg2 N4 O4'
_chemical_formula_weight 1152.24
_chemical_name_systematic
; 
 ? 
;
_space_group_IT_number 14
_symmetry_cell_setting monoclinic
_symmetry_space_group_name_Hall '-P 2yn'
_symmetry_space_group_name_H-M 'P 1 21/n 1'
_atom_sites_solution_hydrogens geom
_atom_sites_solution_primary direct
_atom_sites_solution_secondary difmap
_audit_creation_method SHELXL-97
_cell_angle_alpha 90.00
_cell_angle_beta 95.03(3)
_cell_angle_gamma 90.00
_cell_formula_units_Z 2
_cell_length_a 12.749(3)
_cell_length_b 14.372(3)
_cell_length_c 18.802(4)
_cell_measurement_temperature 123(2)
_cell_volume 3431.8(13)
_computing_structure_refinement 'SHELXL-97 (Sheldrick, 1997)'
_computing_structure_solution 'SHELXS-97 (Sheldrick, 1990)'
_diffrn_ambient_temperature 123(2)
_diffrn_measured_fraction_theta_full 0.988
_diffrn_measured_fraction_theta_max 0.988
_diffrn_measurement_device_type 'Bruker Apex'
_diffrn_radiation_monochromator graphite
_diffrn_radiation_source 'fine-focus sealed tube'
_diffrn_radiation_type MoK\a
_diffrn_radiation_wavelength 0.71073
_diffrn_reflns_av_R_equivalents 0.0210
_diffrn_reflns_av_sigmaI/netI 0.0341
_diffrn_reflns_limit_h_max 15
_diffrn_reflns_limit_h_min -15
_diffrn_reflns_limit_k_max 17
_diffrn_reflns_limit_k_min -16
_diffrn_reflns_limit_l_max 23
_diffrn_reflns_limit_l_min -23
_diffrn_reflns_number 12479
_diffrn_reflns_theta_full 26.00
_diffrn_reflns_theta_max 26.00
_diffrn_reflns_theta_min 2.95
_exptl_absorpt_coefficient_mu 0.084
_exptl_absorpt_correction_T_max 0.975
_exptl_absorpt_correction_T_min 0.959
_exptl_absorpt_correction_type multi-scan
_exptl_absorpt_process_details 'Sortav (Blessing)'
_exptl_crystal_colour colorless
_exptl_crystal_density_diffrn 1.115
_exptl_crystal_density_method 'not measured'
_exptl_crystal_description block
_exptl_crystal_F_000 1256
_exptl_crystal_size_max 0.50
_exptl_crystal_size_mid 0.40
_exptl_crystal_size_min 0.30
_refine_diff_density_max 1.244
_refine_diff_density_min -0.520
_refine_diff_density_rms 0.063
_refine_ls_extinction_method none
_refine_ls_goodness_of_fit_ref 1.062
_refine_ls_hydrogen_treatment constr
_refine_ls_matrix_type full
_refine_ls_number_parameters 382
_refine_ls_number_reflns 6667
_refine_ls_number_restraints 39
_refine_ls_restrained_S_all 1.150
_refine_ls_R_factor_all 0.0973
_refine_ls_R_factor_gt 0.0786
_refine_ls_shift/su_max 0.000
_refine_ls_shift/su_mean 0.000
_refine_ls_structure_factor_coef Fsqd
_refine_ls_weighting_details 'calc w=1/[\s^2^(Fo^2^)+(0.1144P)^2^+3.7969P] where P=(Fo^2^+2Fc^2^)/3'
_refine_ls_weighting_scheme calc
_refine_ls_wR_factor_gt 0.2112
_refine_ls_wR_factor_ref 0.2273
_reflns_number_gt 5153
_reflns_number_total 6667
_reflns_threshold_expression >2sigma(I)
_cod_data_source_file c3sc52242c.txt
_cod_data_source_block compound3S
_cod_original_cell_volume 3431.7(12)
_cod_original_sg_symbol_H-M P2(1)/n
_cod_database_code 1514624

loop_
_symmetry_equiv_pos_as_xyz
'x, y, z'
'-x+1/2, y+1/2, -z+1/2'
'-x, -y, -z'
'x-1/2, -y-1/2, z-1/2'

loop_
_atom_site_label
_atom_site_type_symbol
_atom_site_fract_x
_atom_site_fract_y
_atom_site_fract_z
_atom_site_U_iso_or_equiv
_atom_site_adp_type
_atom_site_occupancy
_atom_site_symmetry_multiplicity
_atom_site_calc_flag
_atom_site_refinement_flags
_atom_site_disorder_assembly
_atom_site_disorder_group
Mg1 Mg 0.11975(6) 0.93799(6) 0.02429(5) 0.0246(2) Uani 1 1 d . . .
O1 O -0.01889(15) 0.99019(15) 0.03844(10) 0.0354(5) Uani 1 1 d . . .
O2 O 0.21401(15) 1.04569(14) 0.06573(13) 0.0397(5) Uani 1 1 d . . .
N1 N 0.22273(18) 0.87134(18) -0.04061(12) 0.0332(6) Uani 1 1 d . . .
N2 N 0.15238(16) 0.83572(15) 0.10262(11) 0.0246(5) Uani 1 1 d . . .
C1 C 0.4035(3) 0.8132(3) -0.05252(19) 0.0563(11) Uani 1 1 d . . .
H1A H 0.3879 0.7590 -0.0833 0.084 Uiso 1 1 calc R . .
H1B H 0.4659 0.8003 -0.0198 0.084 Uiso 1 1 calc R . .
H1C H 0.4170 0.8674 -0.0820 0.084 Uiso 1 1 calc R . .
C2 C 0.3105(2) 0.8331(2) -0.00995(16) 0.0355(7) Uani 1 1 d . . .
C3 C 0.3242(2) 0.8075(2) 0.06221(15) 0.0318(6) Uani 1 1 d . . .
H3 H 0.3943 0.7922 0.0796 0.038 Uiso 1 1 calc R . .
C4 C 0.2491(2) 0.80118(19) 0.11255(14) 0.0273(6) Uani 1 1 d . . .
C5 C 0.2857(2) 0.7499(2) 0.18081(15) 0.0370(7) Uani 1 1 d . . .
H5A H 0.2891 0.7934 0.2211 0.056 Uiso 1 1 calc R . .
H5B H 0.3557 0.7234 0.1765 0.056 Uiso 1 1 calc R . .
H5C H 0.2360 0.6998 0.1889 0.056 Uiso 1 1 calc R . .
C6 C 0.2125(2) 0.8776(3) -0.11777(16) 0.0447(9) Uani 1 1 d . . .
C7 C 0.2504(2) 0.9555(3) -0.15156(19) 0.0587(12) Uani 1 1 d . . .
C8 C 0.2390(3) 0.9561(5) -0.2278(2) 0.0833(19) Uani 1 1 d . . .
H8 H 0.2650 1.0077 -0.2525 0.100 Uiso 1 1 calc R . .
C9 C 0.1914(4) 0.8838(5) -0.2664(2) 0.0791(15) Uani 1 1 d U . .
H9 H 0.1849 0.8855 -0.3171 0.095 Uiso 1 1 calc R . .
C10 C 0.1540(4) 0.8108(4) -0.2316(2) 0.0755(15) Uani 1 1 d . . .
H10 H 0.1213 0.7612 -0.2587 0.091 Uiso 1 1 calc R . .
C11 C 0.1616(3) 0.8053(3) -0.15719(17) 0.0548(10) Uani 1 1 d . . .
C12 C 0.3014(3) 1.0362(4) -0.1111(2) 0.0714(14) Uani 1 1 d . . .
H12 H 0.3099 1.0191 -0.0594 0.086 Uiso 1 1 calc R . .
C13 C 0.2326(3) 1.1227(4) -0.1190(3) 0.0775(14) Uani 1 1 d . . .
H13A H 0.2249 1.1419 -0.1692 0.116 Uiso 1 1 calc R . .
H13B H 0.2656 1.1730 -0.0898 0.116 Uiso 1 1 calc R . .
H13C H 0.1631 1.1088 -0.1031 0.116 Uiso 1 1 calc R . .
C14 C 0.4116(4) 1.0572(4) -0.1350(3) 0.0978(17) Uani 1 1 d U . .
H14A H 0.4537 1.0000 -0.1329 0.147 Uiso 1 1 calc R . .
H14B H 0.4465 1.1039 -0.1031 0.147 Uiso 1 1 calc R . .
H14C H 0.4047 1.0810 -0.1840 0.147 Uiso 1 1 calc R . .
C15 C 0.1168(4) 0.7221(3) -0.1212(2) 0.0712(13) Uani 1 1 d . . .
H15 H 0.1020 0.7421 -0.0721 0.085 Uiso 1 1 calc R . .
C16 C 0.1963(5) 0.6427(4) -0.1127(4) 0.111(2) Uani 1 1 d U . .
H16A H 0.2235 0.6297 -0.1589 0.167 Uiso 1 1 calc R . .
H16B H 0.1619 0.5869 -0.0959 0.167 Uiso 1 1 calc R . .
H16C H 0.2547 0.6604 -0.0780 0.167 Uiso 1 1 calc R . .
C17 C 0.0134(4) 0.6859(4) -0.1586(3) 0.0847(15) Uani 1 1 d . . .
H17A H -0.0368 0.7373 -0.1660 0.127 Uiso 1 1 calc R . .
H17B H -0.0160 0.6381 -0.1288 0.127 Uiso 1 1 calc R . .
H17C H 0.0266 0.6589 -0.2048 0.127 Uiso 1 1 calc R . .
C18 C 0.0798(2) 0.80993(19) 0.15380(14) 0.0279(6) Uani 1 1 d . . .
C19 C 0.0709(2) 0.8629(2) 0.21522(15) 0.0338(6) Uani 1 1 d . . .
C20 C -0.0003(3) 0.8324(3) 0.26342(17) 0.0484(9) Uani 1 1 d . . .
H20 H -0.0076 0.8677 0.3054 0.058 Uiso 1 1 calc R . .
C21 C -0.0591(3) 0.7538(3) 0.25163(19) 0.0522(9) Uani 1 1 d . . .
H21 H -0.1049 0.7337 0.2858 0.063 Uiso 1 1 calc R . .
C22 C -0.0516(3) 0.7040(3) 0.1901(2) 0.0486(9) Uani 1 1 d . . .
H22 H -0.0937 0.6499 0.1817 0.058 Uiso 1 1 calc R . .
C23 C 0.0163(2) 0.7307(2) 0.13944(18) 0.0390(7) Uani 1 1 d . . .
C24 C 0.1323(2) 0.9518(2) 0.22925(17) 0.0393(7) Uani 1 1 d . . .
H24 H 0.1802 0.9592 0.1903 0.047 Uiso 1 1 calc R . .
C25 C 0.0590(3) 1.0357(3) 0.2265(2) 0.0536(9) Uani 1 1 d . . .
H25A H 0.0137 1.0349 0.1816 0.080 Uiso 1 1 calc R . .
H25B H 0.1009 1.0929 0.2293 0.080 Uiso 1 1 calc R . .
H25C H 0.0153 1.0332 0.2668 0.080 Uiso 1 1 calc R . .
C26 C 0.2008(3) 0.9503(3) 0.3003(2) 0.0654(11) Uani 1 1 d . . .
H26A H 0.1561 0.9412 0.3395 0.098 Uiso 1 1 calc R . .
H26B H 0.2385 1.0095 0.3068 0.098 Uiso 1 1 calc R . .
H26C H 0.2517 0.8992 0.3000 0.098 Uiso 1 1 calc R . .
C27 C 0.0192(3) 0.6773(3) 0.0701(2) 0.0618(11) Uani 1 1 d . . .
H27 H 0.0437 0.7221 0.0343 0.074 Uiso 1 1 calc R . .
C28 C -0.0876(4) 0.6419(3) 0.0396(2) 0.0667(11) Uani 1 1 d . . .
H28A H -0.0824 0.6190 -0.0091 0.100 Uiso 1 1 calc R . .
H28B H -0.1390 0.6926 0.0386 0.100 Uiso 1 1 calc R . .
H28C H -0.1103 0.5911 0.0695 0.100 Uiso 1 1 calc R . .
C29 C 0.0964(4) 0.5992(4) 0.0750(4) 0.0987(18) Uani 1 1 d U . .
H29A H 0.1675 0.6239 0.0865 0.148 Uiso 1 1 calc R . .
H29B H 0.0933 0.5662 0.0293 0.148 Uiso 1 1 calc R . .
H29C H 0.0791 0.5560 0.1126 0.148 Uiso 1 1 calc R . .
C30 C 0.3214(2) 1.0457(2) 0.0986(2) 0.0454(8) Uani 1 1 d . . .
H30A H 0.3723 1.0461 0.0617 0.055 Uiso 1 1 calc R . .
H30B H 0.3347 0.9901 0.1291 0.055 Uiso 1 1 calc R . .
C31 C 0.3311(3) 1.1316(3) 0.1419(3) 0.0666(12) Uani 1 1 d . . .
H31A H 0.4048 1.1542 0.1471 0.080 Uiso 1 1 calc R . .
H31B H 0.3068 1.1214 0.1898 0.080 Uiso 1 1 calc R . .
C32 C 0.2599(4) 1.1994(3) 0.0987(3) 0.0707(12) Uani 1 1 d . . .
H32A H 0.2347 1.2491 0.1295 0.085 Uiso 1 1 calc R . .
H32B H 0.2968 1.2282 0.0601 0.085 Uiso 1 1 calc R . .
C33 C 0.1702(3) 1.1392(2) 0.0687(2) 0.0488(9) Uani 1 1 d . . .
H33A H 0.1116 1.1407 0.0999 0.059 Uiso 1 1 calc R . .
H33B H 0.1437 1.1606 0.0204 0.059 Uiso 1 1 calc R . .
C34 C -0.0762(7) 1.0194(7) 0.4970(6) 0.096(3) Uiso 0.50 1 d PD A -1
C35 C 0.0036(9) 1.0728(10) 0.4665(10) 0.146(6) Uiso 0.50 1 d PD A -1
H35 H -0.0123 1.1301 0.4427 0.175 Uiso 0.50 1 calc PR A -1
C36 C 0.1066(9) 1.0367(10) 0.4734(9) 0.143(6) Uiso 0.50 1 d PD A -1
H36 H 0.1608 1.0712 0.4539 0.171 Uiso 0.50 1 calc PR A -1
C37 C 0.1332(7) 0.9517(9) 0.5080(8) 0.107(4) Uiso 0.50 1 d PD A -1
H37 H 0.2032 0.9284 0.5100 0.128 Uiso 0.50 1 calc PR A -1
C38 C 0.0528(7) 0.9010(8) 0.5401(7) 0.105(4) Uiso 0.50 1 d PD A -1
H38 H 0.0682 0.8446 0.5651 0.126 Uiso 0.50 1 calc PR A -1
C39 C -0.0539(6) 0.9392(5) 0.5329(4) 0.0527(17) Uiso 0.50 1 d PD A -1
H39 H -0.1086 0.9072 0.5539 0.063 Uiso 0.50 1 calc PR A -1
C40 C -0.1844(10) 1.0609(18) 0.4873(19) 0.285(17) Uiso 0.50 1 d PD A -1
H40A H -0.2140 1.0513 0.4380 0.427 Uiso 0.50 1 calc PR A -1
H40B H -0.1804 1.1277 0.4976 0.427 Uiso 0.50 1 calc PR A -1
H40C H -0.2296 1.0307 0.5201 0.427 Uiso 0.50 1 calc PR A -1

loop_
_atom_site_aniso_label
_atom_site_aniso_U_11
_atom_site_aniso_U_22
_atom_site_aniso_U_33
_atom_site_aniso_U_23
_atom_site_aniso_U_13
_atom_site_aniso_U_12
Mg1 0.0213(4) 0.0273(5) 0.0252(5) 0.0042(3) 0.0021(3) 0.0007(3)
O1 0.0290(10) 0.0489(13) 0.0290(11) 0.0090(9) 0.0062(8) 0.0065(9)
O2 0.0275(10) 0.0274(11) 0.0626(14) 0.0037(10) -0.0054(9) -0.0023(8)
N1 0.0284(11) 0.0454(15) 0.0265(12) 0.0074(10) 0.0064(9) 0.0084(10)
N2 0.0253(11) 0.0239(11) 0.0250(11) 0.0015(9) 0.0044(8) -0.0005(9)
C1 0.0394(17) 0.088(3) 0.0432(19) 0.0231(19) 0.0149(14) 0.0291(18)
C2 0.0291(14) 0.0439(17) 0.0345(15) 0.0072(13) 0.0080(11) 0.0082(12)
C3 0.0235(12) 0.0376(16) 0.0340(15) 0.0054(12) 0.0005(11) 0.0073(11)
C4 0.0288(13) 0.0256(13) 0.0268(13) 0.0019(11) -0.0010(10) 0.0020(11)
C5 0.0380(15) 0.0424(17) 0.0305(15) 0.0088(13) 0.0019(12) 0.0111(13)
C6 0.0312(15) 0.075(2) 0.0293(15) 0.0143(16) 0.0106(12) 0.0252(16)
C7 0.0251(15) 0.108(3) 0.0439(19) 0.036(2) 0.0082(13) 0.0147(18)
C8 0.040(2) 0.157(5) 0.056(3) 0.064(3) 0.0237(19) 0.035(3)
C9 0.064(2) 0.139(4) 0.035(2) 0.009(3) 0.0096(19) 0.043(3)
C10 0.089(3) 0.110(4) 0.0289(18) -0.005(2) 0.0084(19) 0.059(3)
C11 0.064(2) 0.073(3) 0.0274(16) -0.0066(16) 0.0044(15) 0.038(2)
C12 0.0378(18) 0.107(4) 0.068(3) 0.059(3) -0.0034(18) -0.014(2)
C13 0.047(2) 0.110(4) 0.075(3) 0.037(3) 0.003(2) -0.014(2)
C14 0.051(2) 0.114(4) 0.129(4) 0.065(3) 0.006(2) -0.006(2)
C15 0.127(4) 0.048(2) 0.0355(19) -0.0157(17) -0.009(2) 0.025(2)
C16 0.121(4) 0.071(3) 0.130(4) -0.009(3) -0.054(3) 0.019(3)
C17 0.102(4) 0.082(3) 0.069(3) -0.024(3) -0.003(3) 0.022(3)
C18 0.0276(13) 0.0285(14) 0.0279(13) 0.0069(11) 0.0039(10) 0.0037(11)
C19 0.0316(14) 0.0425(17) 0.0274(14) 0.0022(12) 0.0026(11) 0.0083(12)
C20 0.0442(18) 0.075(3) 0.0268(15) 0.0073(16) 0.0088(13) 0.0123(18)
C21 0.0389(17) 0.077(3) 0.0423(19) 0.0280(18) 0.0121(14) 0.0004(17)
C22 0.0414(17) 0.046(2) 0.059(2) 0.0206(17) 0.0093(15) -0.0071(15)
C23 0.0390(16) 0.0309(16) 0.0483(18) 0.0069(13) 0.0104(13) -0.0039(13)
C24 0.0391(16) 0.0445(18) 0.0341(16) -0.0123(13) 0.0013(12) 0.0060(13)
C25 0.056(2) 0.046(2) 0.056(2) -0.0117(17) -0.0080(17) 0.0125(17)
C26 0.068(3) 0.065(3) 0.059(2) -0.016(2) -0.021(2) 0.011(2)
C27 0.070(2) 0.042(2) 0.077(3) -0.0201(19) 0.028(2) -0.0237(18)
C28 0.083(3) 0.044(2) 0.070(3) -0.0025(19) -0.009(2) -0.006(2)
C29 0.076(3) 0.083(3) 0.135(4) -0.054(3) -0.002(3) 0.004(3)
C30 0.0279(15) 0.0462(19) 0.060(2) -0.0001(16) -0.0060(14) -0.0070(13)
C31 0.050(2) 0.064(3) 0.084(3) -0.024(2) -0.003(2) -0.0111(19)
C32 0.072(3) 0.035(2) 0.101(3) -0.006(2) -0.013(2) -0.0123(19)
C33 0.0479(18) 0.0257(16) 0.071(2) 0.0017(15) -0.0030(17) -0.0009(14)

loop_
_atom_type_symbol
_atom_type_description
_atom_type_scat_dispersion_real
_atom_type_scat_dispersion_imag
_atom_type_scat_source
C C 0.0033 0.0016 'International Tables Vol C Tables 4.2.6.8 and 6.1.1.4'
H H 0.0000 0.0000 'International Tables Vol C Tables 4.2.6.8 and 6.1.1.4'
N N 0.0061 0.0033 'International Tables Vol C Tables 4.2.6.8 and 6.1.1.4'
O O 0.0106 0.0060 'International Tables Vol C Tables 4.2.6.8 and 6.1.1.4'
Mg Mg 0.0486 0.0363 'International Tables Vol C Tables 4.2.6.8 and 6.1.1.4'

loop_
_geom_angle_atom_site_label_1
_geom_angle_atom_site_label_2
_geom_angle_atom_site_label_3
_geom_angle
_geom_angle_site_symmetry_1
_geom_angle_site_symmetry_3
O1 Mg1 O1 47.81(10) . 3_575
O1 Mg1 O2 99.41(10) . .
O1 Mg1 O2 99.28(10) 3_575 .
O1 Mg1 N2 107.38(9) . .
O1 Mg1 N2 150.57(9) 3_575 .
O2 Mg1 N2 100.78(9) . .
O1 Mg1 N1 150.54(10) . .
O1 Mg1 N1 107.52(9) 3_575 .
O2 Mg1 N1 100.83(10) . .
N2 Mg1 N1 89.59(9) . .
O1 O1 Mg1 66.13(13) 3_575 .
O1 O1 Mg1 66.07(13) 3_575 3_575
Mg1 O1 Mg1 132.19(10) . 3_575
C30 O2 C33 109.5(2) . .
C30 O2 Mg1 130.93(19) . .
C33 O2 Mg1 119.46(18) . .
C2 N1 C6 117.2(2) . .
C2 N1 Mg1 118.76(19) . .
C6 N1 Mg1 123.23(18) . .
C4 N2 C18 116.9(2) . .
C4 N2 Mg1 119.05(18) . .
C18 N2 Mg1 123.37(16) . .
N1 C2 C3 123.8(2) . .
N1 C2 C1 121.1(3) . .
C3 C2 C1 115.1(3) . .
C2 C3 C4 129.3(2) . .
N2 C4 C3 124.1(2) . .
N2 C4 C5 120.9(2) . .
C3 C4 C5 115.0(2) . .
C7 C6 C11 121.1(3) . .
C7 C6 N1 120.2(4) . .
C11 C6 N1 118.7(3) . .
C6 C7 C8 117.0(5) . .
C6 C7 C12 122.7(3) . .
C8 C7 C12 120.3(4) . .
C9 C8 C7 121.7(5) . .
C10 C9 C8 119.4(4) . .
C9 C10 C11 122.3(5) . .
C10 C11 C6 118.4(4) . .
C10 C11 C15 119.9(4) . .
C6 C11 C15 121.7(3) . .
C7 C12 C13 111.2(3) . .
C7 C12 C14 111.7(5) . .
C13 C12 C14 110.1(4) . .
C11 C15 C16 111.4(5) . .
C11 C15 C17 114.1(4) . .
C16 C15 C17 109.3(4) . .
C19 C18 C23 120.8(3) . .
C19 C18 N2 121.0(2) . .
C23 C18 N2 118.1(2) . .
C18 C19 C20 117.8(3) . .
C18 C19 C24 121.9(3) . .
C20 C19 C24 120.3(3) . .
C21 C20 C19 122.0(3) . .
C20 C21 C22 119.5(3) . .
C21 C22 C23 121.7(3) . .
C22 C23 C18 118.1(3) . .
C22 C23 C27 120.7(3) . .
C18 C23 C27 121.1(3) . .
C19 C24 C25 110.9(3) . .
C19 C24 C26 112.9(3) . .
C25 C24 C26 110.0(3) . .
C29 C27 C23 113.1(4) . .
C29 C27 C28 109.7(3) . .
C23 C27 C28 113.9(3) . .
O2 C30 C31 105.3(3) . .
C30 C31 C32 103.0(3) . .
C33 C32 C31 103.4(3) . .
O2 C33 C32 105.3(3) . .
C39 C34 C35 122.0(6) . .
C39 C34 C40 123.3(8) . .
C35 C34 C40 114.6(8) . .
C36 C35 C34 117.0(7) . .
C35 C36 C37 123.2(7) . .
C36 C37 C38 118.8(7) . .
C37 C38 C39 117.7(6) . .
C34 C39 C38 121.2(6) . .

loop_
_geom_bond_atom_site_label_1
_geom_bond_atom_site_label_2
_geom_bond_distance
_geom_bond_site_symmetry_2
Mg1 O1 1.960(2) .
Mg1 O1 1.961(2) 3_575
Mg1 O2 2.069(2) .
Mg1 N2 2.096(2) .
Mg1 N1 2.100(3) .
O1 O1 1.588(4) 3_575
O1 Mg1 1.961(2) 3_575
O2 C30 1.452(3) .
O2 C33 1.458(4) .
N1 C2 1.332(4) .
N1 C6 1.448(4) .
N2 C4 1.328(3) .
N2 C18 1.441(3) .
C1 C2 1.515(4) .
C2 C3 1.402(4) .
C3 C4 1.407(4) .
C4 C5 1.518(4) .
C6 C7 1.394(5) .
C6 C11 1.403(6) .
C7 C8 1.428(6) .
C7 C12 1.502(7) .
C8 C9 1.378(8) .
C9 C10 1.346(8) .
C10 C11 1.397(5) .
C11 C15 1.510(6) .
C12 C13 1.521(7) .
C12 C14 1.542(6) .
C15 C16 1.526(7) .
C15 C17 1.531(7) .
C18 C19 1.396(4) .
C18 C23 1.409(4) .
C19 C20 1.408(4) .
C19 C24 1.508(5) .
C20 C21 1.364(6) .
C21 C22 1.370(6) .
C22 C23 1.396(4) .
C23 C27 1.517(5) .
C24 C25 1.524(5) .
C24 C26 1.531(5) .
C27 C29 1.490(7) .
C27 C28 1.518(6) .
C30 C31 1.478(5) .
C31 C32 1.517(6) .
C32 C33 1.504(5) .
C34 C39 1.353(7) .
C34 C35 1.434(8) .
C34 C40 1.499(8) .
C35 C36 1.408(9) .
C36 C37 1.412(9) .
C37 C38 1.434(8) .
C38 C39 1.462(8) .
